data_2008477
loop_
_publ_author_name
'Clegg, William'
'Elsegood, Mark R.J.'
'Scott, Andrew J.'
'Marder, Todd B.'
'Dai, Chaoyang'
'Norman, Nicholas C.'
'Pickett, Nigel L.'
'Robins, Edward G.'

_publ_section_title
;
 Salts of the bis(catecholato)borate anion with rhodium-- and
 iridium--phosphine complex cations
;
_journal_issue 5
_journal_name_full 'Acta Crystallographica Section C'
_journal_page_first 733
_journal_page_last 739
_journal_paper_doi 10.1107/S0108270199000323
_journal_volume 55
_journal_year 1999
_chemical_formula_moiety '[Rh(C3 H9 P)4 ] +, C12 H8 B O4 -'
_chemical_formula_sum 'C24 H44 B O4 P4 Rh'
_chemical_formula_weight 634.19
_chemical_name_systematic
;
 tetrakis(trimethylphosphine)rhodium(I)
 bis(catecholato)borate
;
_space_group_IT_number 14
_symmetry_cell_setting monoclinic
_symmetry_space_group_name_Hall '-P 2yn'
_symmetry_space_group_name_H-M 'P 1 21/n 1'
_audit_creation_method SHELXL-97
_cell_angle_alpha 90.00
_cell_angle_beta 102.541(2)
_cell_angle_gamma 90.00
_cell_formula_units_Z 4
_cell_length_a 9.7315(9)
_cell_length_b 29.559(3)
_cell_length_c 10.8716(10)
_cell_measurement_reflns_used 8136
_cell_measurement_temperature 160(2)
_cell_measurement_theta_max 27.98
_cell_measurement_theta_min 2.25
_cell_volume 3052.6(5)
_computing_cell_refinement 'local programs'
_computing_data_collection 'SMART (Siemens, 1995)'
_computing_data_reduction 'SAINT (Siemens, 1995)'
_computing_molecular_graphics SHELXTL
_computing_publication_material 'SHELXTL and local programs'
_computing_structure_refinement SHELXTL
_computing_structure_solution 'SHELXTL (Sheldrick, 1994)'
_diffrn_ambient_temperature 160(2)
_diffrn_detector_area_resol_mean 8.192
_diffrn_measured_fraction_theta_full 0.998
_diffrn_measured_fraction_theta_max 0.907
_diffrn_measurement_device_type 'Bruker SMART CCD diffractometer'
_diffrn_measurement_method '\w rotation with narrow frames'
_diffrn_radiation_monochromator graphite
_diffrn_radiation_source 'fine-focus sealed tube'
_diffrn_radiation_type MoK\a
_diffrn_radiation_wavelength 0.71073
_diffrn_reflns_av_R_equivalents 0.0451
_diffrn_reflns_av_sigmaI/netI 0.0494
_diffrn_reflns_limit_h_max 12
_diffrn_reflns_limit_h_min -12
_diffrn_reflns_limit_k_max 36
_diffrn_reflns_limit_k_min -39
_diffrn_reflns_limit_l_max 14
_diffrn_reflns_limit_l_min -11
_diffrn_reflns_number 18627
_diffrn_reflns_theta_full 26.00
_diffrn_reflns_theta_max 28.42
_diffrn_reflns_theta_min 2.04
_diffrn_standards_decay_% 0
_diffrn_standards_number 0
_exptl_absorpt_coefficient_mu 0.795
_exptl_absorpt_correction_T_max 0.909
_exptl_absorpt_correction_T_min 0.832
_exptl_absorpt_correction_type multi-scan
_exptl_absorpt_process_details '(SADABS; Sheldrick, 1997)'
_exptl_crystal_colour orange
_exptl_crystal_density_diffrn 1.380
_exptl_crystal_density_method 'not measured'
_exptl_crystal_description block
_exptl_crystal_F_000 1320
_exptl_crystal_size_max 0.32
_exptl_crystal_size_mid 0.14
_exptl_crystal_size_min 0.12
_refine_diff_density_max 0.625
_refine_diff_density_min -0.555
_refine_ls_extinction_coef 0.00087(14)
_refine_ls_extinction_method 'SHELXTL (Sheldrick, 1994)'
_refine_ls_goodness_of_fit_ref 1.053
_refine_ls_hydrogen_treatment constr
_refine_ls_matrix_type full
_refine_ls_number_parameters 320
_refine_ls_number_reflns 6970
_refine_ls_number_restraints 0
_refine_ls_restrained_S_all 1.053
_refine_ls_R_factor_all 0.0609
_refine_ls_R_factor_gt 0.0365
_refine_ls_shift/su_max 0.000
_refine_ls_shift/su_mean 0.000
_refine_ls_structure_factor_coef Fsqd
_refine_ls_weighting_details 'w = 1/[\s^2^(Fo^2^)+(0.0293P)^2^+2.4605P] where P=(Fo^2^+2Fc^2^)/3'
_refine_ls_weighting_scheme calc
_refine_ls_wR_factor_ref 0.0815
_reflns_number_gt 5320
_reflns_number_total 6970
_reflns_threshold_expression I>2\s(I)
_cod_data_source_file ln1074.cif
_cod_data_source_block 4
_cod_original_cell_volume 3052.7(5)
_cod_original_sg_symbol_H-M 'P 21/n'
_cod_database_code 2008477

loop_
_symmetry_equiv_pos_as_xyz
'x, y, z'
'-x+1/2, y+1/2, -z+1/2'
'-x, -y, -z'
'x-1/2, -y-1/2, z-1/2'

loop_
_atom_site_label
_atom_site_fract_x
_atom_site_fract_y
_atom_site_fract_z
_atom_site_U_iso_or_equiv
_atom_site_adp_type
_atom_site_calc_flag
_atom_site_refinement_flags
_atom_site_occupancy
_atom_site_disorder_assembly
_atom_site_disorder_group
_atom_site_type_symbol
Rh .42773(2) .107004(7) .06683(2) .02030(7) Uani d . 1 . . Rh
P1 .39257(8) .15620(3) -.10186(7) .02619(18) Uani d . 1 . . P
C1 .4492(4) .21367(11) -.0596(3) .0418(9) Uani d . 1 . . C
H1A .5523 .2151 -.0411 .063 Uiso calc R 1 . . H
H1B .4151 .2230 .0150 .063 Uiso calc R 1 . . H
H1C .4108 .2340 -.1299 .063 Uiso calc R 1 . . H
C2 .4607(4) .14796(13) -.2443(3) .0437(9) Uani d . 1 . . C
H2A .4283 .1188 -.2825 .066 Uiso calc R 1 . . H
H2B .5639 .1484 -.2224 .066 Uiso calc R 1 . . H
H2C .4265 .1723 -.3044 .066 Uiso calc R 1 . . H
C3 .2058(3) .16666(11) -.1649(3) .0341(7) Uani d . 1 . . C
H3A .1583 .1715 -.0952 .051 Uiso calc R 1 . . H
H3B .1641 .1405 -.2146 .051 Uiso calc R 1 . . H
H3C .1948 .1936 -.2187 .051 Uiso calc R 1 . . H
P2 .39223(8) .08559(3) .26064(7) .02512(17) Uani d . 1 . . P
C4 .4666(3) .03536(11) .3500(3) .0361(8) Uani d . 1 . . C
H4A .4377 .0082 .2993 .054 Uiso calc R 1 . . H
H4B .4322 .0336 .4282 .054 Uiso calc R 1 . . H
H4C .5695 .0375 .3703 .054 Uiso calc R 1 . . H
C5 .2056(3) .07970(11) .2614(3) .0351(7) Uani d . 1 . . C
H5A .1681 .0526 .2140 .053 Uiso calc R 1 . . H
H5B .1544 .1064 .2220 .053 Uiso calc R 1 . . H
H5C .1942 .0770 .3484 .053 Uiso calc R 1 . . H
C6 .4416(3) .12955(11) .3802(3) .0368(8) Uani d . 1 . . C
H6A .4068 .1589 .3446 .055 Uiso calc R 1 . . H
H6B .5444 .1306 .4077 .055 Uiso calc R 1 . . H
H6C .4001 .1227 .4526 .055 Uiso calc R 1 . . H
P3 .64992(8) .13495(3) .15020(8) .02654(18) Uani d . 1 . . P
C7 .7616(3) .13842(11) .0352(3) .0387(8) Uani d . 1 . . C
H7A .7552 .1101 -.0123 .058 Uiso calc R 1 . . H
H7B .8594 .1435 .0793 .058 Uiso calc R 1 . . H
H7C .7300 .1635 -.0229 .058 Uiso calc R 1 . . H
C8 .6848(3) .18958(11) .2304(4) .0415(9) Uani d . 1 . . C
H8A .6312 .1917 .2968 .062 Uiso calc R 1 . . H
H8B .6564 .2141 .1695 .062 Uiso calc R 1 . . H
H8C .7856 .1922 .2680 .062 Uiso calc R 1 . . H
C9 .7590(3) .09676(10) .2634(3) .0326(7) Uani d . 1 . . C
H9A .7540 .0662 .2280 .049 Uiso calc R 1 . . H
H9B .7246 .0964 .3417 .049 Uiso calc R 1 . . H
H9C .8568 .1073 .2812 .049 Uiso calc R 1 . . H
P4 .26658(8) .05619(3) -.03910(7) .02582(17) Uani d . 1 . . P
C10 .2858(3) -.00139(10) .0248(3) .0371(8) Uani d . 1 . . C
H10A .2672 -.0014 .1098 .056 Uiso calc R 1 . . H
H10B .3819 -.0121 .0283 .056 Uiso calc R 1 . . H
H10C .2187 -.0214 -.0296 .056 Uiso calc R 1 . . H
C11 .0752(3) .06267(12) -.0669(3) .0382(8) Uani d . 1 . . C
H11A .0479 .0683 .0133 .057 Uiso calc R 1 . . H
H11B .0296 .0349 -.1051 .057 Uiso calc R 1 . . H
H11C .0456 .0882 -.1240 .057 Uiso calc R 1 . . H
C12 .2886(3) .04377(12) -.1983(3) .0371(8) Uani d . 1 . . C
H12A .3878 .0372 -.1960 .056 Uiso calc R 1 . . H
H12B .2587 .0700 -.2528 .056 Uiso calc R 1 . . H
H12C .2310 .0175 -.2315 .056 Uiso calc R 1 . . H
B 1.0733(4) .16617(12) -.5108(3) .0280(7) Uani d . 1 . . B
O1 .9496(2) .17554(7) -.45725(19) .0302(5) Uani d . 1 . . O
O2 1.1069(2) .11760(7) -.48110(19) .0299(5) Uani d . 1 . . O
C13 .9029(3) .13501(10) -.4237(3) .0271(7) Uani d . 1 . . C
C14 .9957(3) .10035(10) -.4406(3) .0264(6) Uani d . 1 . . C
C15 .9668(3) .05593(11) -.4203(3) .0326(7) Uani d . 1 . . C
H15 1.0287 .0324 -.4334 .039 Uiso calc R 1 . . H
C16 .8426(4) .04635(12) -.3794(3) .0402(8) Uani d . 1 . . C
H16 .8191 .0159 -.3653 .048 Uiso calc R 1 . . H
C17 .7541(4) .08091(12) -.3595(3) .0400(8) Uani d . 1 . . C
H17 .6716 .0738 -.3302 .048 Uiso calc R 1 . . H
C18 .7833(3) .12591(11) -.3815(3) .0333(7) Uani d . 1 . . C
H18 .7222 .1495 -.3676 .040 Uiso calc R 1 . . H
O3 1.0431(2) .17346(7) -.64990(19) .0284(5) Uani d . 1 . . O
O4 1.1935(2) .19614(7) -.4604(2) .0332(5) Uani d . 1 . . O
C19 1.1416(3) .20279(10) -.6730(3) .0280(7) Uani d . 1 . . C
C20 1.2306(3) .21627(10) -.5605(3) .0317(7) Uani d . 1 . . C
C21 1.3390(3) .24599(11) -.5601(4) .0444(9) Uani d . 1 . . C
H21 1.4003 .2551 -.4838 .053 Uiso calc R 1 . . H
C22 1.3554(4) .26234(13) -.6775(5) .0597(12) Uani d . 1 . . C
H22 1.4289 .2832 -.6804 .072 Uiso calc R 1 . . H
C23 1.2686(5) .24902(13) -.7872(5) .0560(11) Uani d . 1 . . C
H23 1.2824 .2609 -.8649 .067 Uiso calc R 1 . . H
C24 1.1590(4) .21808(11) -.7878(4) .0423(9) Uani d . 1 . . C
H24 1.0995 .2082 -.8643 .051 Uiso calc R 1 . . H

loop_
_atom_site_aniso_label
_atom_site_aniso_U_11
_atom_site_aniso_U_22
_atom_site_aniso_U_33
_atom_site_aniso_U_12
_atom_site_aniso_U_13
_atom_site_aniso_U_23
Rh .02009(11) .02040(12) .01960(11) -.00137(9) .00252(8) .00088(9)
P1 .0249(4) .0289(4) .0254(4) .0029(3) .0070(3) .0070(3)
C1 .0386(19) .0297(18) .055(2) -.0011(15) .0044(17) .0134(16)
C2 .042(2) .062(3) .0308(18) .0126(18) .0156(16) .0127(17)
C3 .0298(17) .0406(19) .0330(18) .0080(14) .0091(14) .0091(15)
P2 .0296(4) .0237(4) .0225(4) .0031(3) .0066(3) .0016(3)
C4 .0405(19) .0338(18) .0345(18) .0053(15) .0096(15) .0090(14)
C5 .0347(18) .0397(19) .0359(18) .0012(15) .0188(15) .0010(15)
C6 .0410(19) .040(2) .0270(17) .0039(16) .0021(14) -.0081(14)
P3 .0224(4) .0226(4) .0324(4) -.0019(3) .0010(3) -.0007(3)
C7 .0261(16) .0360(19) .055(2) -.0024(14) .0123(15) .0071(16)
C8 .0339(18) .0266(18) .058(2) -.0031(14) -.0040(17) -.0092(16)
C9 .0302(16) .0299(18) .0335(17) .0014(13) -.0027(14) -.0026(13)
P4 .0216(4) .0268(4) .0278(4) -.0020(3) .0028(3) -.0034(3)
C10 .0372(18) .0282(17) .044(2) -.0052(14) .0049(16) -.0048(15)
C11 .0227(15) .048(2) .0412(19) -.0050(15) .0003(14) .0009(17)
C12 .0351(18) .041(2) .0321(18) .0036(15) .0015(14) -.0100(15)
B .0279(18) .0280(19) .0278(18) .0019(14) .0054(14) -.0022(15)
O1 .0340(12) .0239(11) .0362(12) .0011(9) .0154(10) .0003(9)
O2 .0325(12) .0268(12) .0323(12) .0039(9) .0114(9) .0008(9)
C13 .0333(17) .0262(16) .0214(15) -.0013(13) .0053(13) -.0012(12)
C14 .0307(16) .0260(16) .0211(14) -.0016(13) .0027(12) -.0033(12)
C15 .0387(18) .0263(17) .0278(17) .0009(14) -.0041(14) -.0014(13)
C16 .045(2) .0317(19) .041(2) -.0123(16) .0022(16) .0061(15)
C17 .0347(18) .046(2) .0386(19) -.0107(16) .0072(15) .0024(16)
C18 .0325(17) .0366(18) .0312(17) -.0044(14) .0078(14) -.0009(14)
O3 .0243(10) .0309(12) .0301(11) -.0037(9) .0060(9) .0022(9)
O4 .0333(12) .0323(12) .0318(12) -.0037(10) .0022(10) -.0007(10)
C19 .0246(15) .0260(16) .0353(18) .0059(13) .0103(13) .0033(13)
C20 .0251(16) .0219(16) .051(2) .0039(12) .0135(15) .0002(14)
C21 .0315(18) .0274(18) .074(3) -.0034(14) .0117(18) -.0104(18)
C22 .047(2) .032(2) .111(4) -.0049(18) .043(3) .002(2)
C23 .067(3) .037(2) .081(3) .011(2) .051(3) .016(2)
C24 .047(2) .036(2) .049(2) .0142(16) .0215(18) .0096(16)

loop_
_atom_type_symbol
_atom_type_description
_atom_type_scat_dispersion_real
_atom_type_scat_dispersion_imag
_atom_type_scat_source
C C 0.0033 0.0016 'International Tables Vol C Tables 4.2.6.8 and 6.1.1.4'
H H 0.0000 0.0000 'International Tables Vol C Tables 4.2.6.8 and 6.1.1.4'
B B 0.0013 0.0007 'International Tables Vol C Tables 4.2.6.8 and 6.1.1.4'
O O 0.0106 0.0060 'International Tables Vol C Tables 4.2.6.8 and 6.1.1.4'
P P 0.1023 0.0942 'International Tables Vol C Tables 4.2.6.8 and 6.1.1.4'
Rh Rh -1.1178 0.9187 'International Tables Vol C Tables 4.2.6.8 and 6.1.1.4'

loop_
_geom_angle_atom_site_label_1
_geom_angle_atom_site_label_2
_geom_angle_atom_site_label_3
_geom_angle
_geom_angle_publ_flag
P4 Rh P2 93.30(3) yes
P4 Rh P1 92.66(3) yes
P2 Rh P1 151.29(3) yes
P4 Rh P3 155.77(3) yes
P2 Rh P3 93.04(3) yes
P1 Rh P3 92.93(3) yes
C1 P1 C3 99.18(16) no
C1 P1 C2 101.12(18) no
C3 P1 C2 102.67(15) no
C1 P1 Rh 113.87(12) no
C3 P1 Rh 111.66(10) no
C2 P1 Rh 124.81(12) no
C5 P2 C6 99.96(15) no
C5 P2 C4 101.46(15) no
C6 P2 C4 100.73(16) no
C5 P2 Rh 112.21(11) no
C6 P2 Rh 112.83(12) no
C4 P2 Rh 126.03(11) no
C7 P3 C9 98.65(15) no
C7 P3 C8 101.52(16) no
C9 P3 C8 101.71(15) no
C7 P3 Rh 113.38(12) no
C9 P3 Rh 113.61(10) no
C8 P3 Rh 124.31(11) no
C12 P4 C11 100.88(15) no
C12 P4 C10 98.57(16) no
C11 P4 C10 100.16(16) no
C12 P4 Rh 113.55(11) no
C11 P4 Rh 125.08(12) no
C10 P4 Rh 114.56(11) no
O1 B O4 113.0(3) yes
O1 B O2 104.8(2) yes
O4 B O2 112.3(3) yes
O1 B O3 112.0(2) yes
O4 B O3 104.8(2) yes
O2 B O3 110.1(2) yes
C13 O1 B 106.9(2) no
C14 O2 B 106.2(2) no
O1 C13 C18 128.5(3) no
O1 C13 C14 110.2(3) no
C18 C13 C14 121.3(3) no
O2 C14 C15 128.3(3) no
O2 C14 C13 110.5(3) no
C15 C14 C13 121.2(3) no
C14 C15 C16 117.7(3) no
C17 C16 C15 120.5(3) no
C16 C17 C18 121.5(3) no
C13 C18 C17 117.8(3) no
C19 O3 B 106.8(2) no
C20 O4 B 107.1(2) no
O3 C19 C24 127.7(3) no
O3 C19 C20 110.5(3) no
C24 C19 C20 121.8(3) no
O4 C20 C21 128.1(3) no
O4 C20 C19 110.8(3) no
C21 C20 C19 121.1(3) no
C20 C21 C22 117.1(4) no
C23 C22 C21 121.6(4) no
C22 C23 C24 121.2(4) no
C19 C24 C23 117.0(4) no

loop_
_geom_bond_atom_site_label_1
_geom_bond_atom_site_label_2
_geom_bond_site_symmetry_2
_geom_bond_distance
_geom_bond_publ_flag
Rh P4 . 2.2929(8) yes
Rh P2 . 2.2969(8) yes
Rh P1 . 2.3071(8) yes
Rh P3 . 2.3083(8) yes
P1 C1 . 1.814(3) no
P1 C3 . 1.824(3) no
P1 C2 . 1.829(3) no
P2 C5 . 1.826(3) no
P2 C6 . 1.827(3) no
P2 C4 . 1.835(3) no
P3 C7 . 1.828(3) no
P3 C9 . 1.830(3) no
P3 C8 . 1.832(3) no
P4 C12 . 1.827(3) no
P4 C11 . 1.831(3) no
P4 C10 . 1.832(3) no
B O1 . 1.472(4) yes
B O4 . 1.475(4) yes
B O2 . 1.492(4) yes
B O3 . 1.492(4) yes
O1 C13 . 1.359(3) no
O2 C14 . 1.353(3) no
C13 C18 . 1.368(4) no
C13 C14 . 1.404(4) no
C14 C15 . 1.371(4) no
C15 C16 . 1.405(5) no
C16 C17 . 1.383(5) no
C17 C18 . 1.392(5) no
O3 C19 . 1.356(3) no
O4 C20 . 1.357(4) no
C19 C24 . 1.372(4) no
C19 C20 . 1.395(4) no
C20 C21 . 1.372(4) no
C21 C22 . 1.406(6) no
C22 C23 . 1.362(6) no
C23 C24 . 1.404(5) no
